data_7150927
loop_
_publ_author_name
'Zezula, Josef'
'Singer, Lisa'
'Przyby\/l, Anna K.'
'Hashimoto, Akihiro'
'Dersch, Christina M.'
'Rothman, Richard B.'
'Deschamps, Jeffrey'
'Lee, Yong Sok'
'Jacobson, Arthur E.'
'Rice, Kenner C.'

_publ_section_title
;
 Synthesis and pharmacological effects of the enantiomers of the
 N-phenethyl analogues of the ortho and para e- and f-oxide-bridged
 phenylmorphans
;
_journal_issue 16
_journal_name_full 'Organic &amp; Biomolecular Chemistry'
_journal_page_first 2868
_journal_page_last 2883
_journal_paper_doi 10.1039/b803433h
_journal_volume 6
_journal_year 2008
_chemical_absolute_configuration ad
_chemical_formula_moiety 'C22 H26 N O2, Br'
_chemical_formula_sum 'C22 H26 Br N O2'
_chemical_formula_weight 416.35
_chemical_name_systematic
;
?
;
_space_group_IT_number 19
_symmetry_cell_setting orthorhombic
_symmetry_space_group_name_Hall 'P 2ac 2ab'
_symmetry_space_group_name_H-M 'P 21 21 21'
_atom_sites_solution_hydrogens geom
_atom_sites_solution_primary direct
_atom_sites_solution_secondary difmap
_audit_creation_method SHELXL-97
_cell_angle_alpha 90.00
_cell_angle_beta 90.00
_cell_angle_gamma 90.00
_cell_formula_units_Z 4
_cell_length_a 7.5366(2)
_cell_length_b 11.9922(4)
_cell_length_c 21.9804(11)
_cell_measurement_reflns_used 8107
_cell_measurement_temperature 298(2)
_cell_measurement_theta_max 26.06
_cell_measurement_theta_min 2.51
_cell_volume 1986.60(13)
_computing_cell_refinement 'Bruker SMART v5.631 (Bruker, 2001)'
_computing_data_collection 'Bruker SMART v5.631 (Bruker, 2001)'
_computing_data_reduction
;
Bruker SAINT v6.45A (Bruker, 2002), Bruker XPREP v6.14 (Bruker, 2001)
;
_computing_molecular_graphics 'Bruker SHELXTL v6.14 (Bruker, 2000b)'
_computing_publication_material 'Bruker SHELXTL v6.14 (Bruker, 2000b)'
_computing_structure_refinement 'Bruker SHELXTL v6.14 (Bruker, 2000b)'
_computing_structure_solution 'Bruker SHELXTL v6.14 (Bruker, 2000b)'
_diffrn_ambient_temperature 298(2)
_diffrn_measured_fraction_theta_full 0.973
_diffrn_measured_fraction_theta_max 0.973
_diffrn_measurement_device_type 'Bruker SMART APEX II CCD'
_diffrn_measurement_method '\w scans'
_diffrn_radiation_monochromator graphite
_diffrn_radiation_source 'fine-focus sealed tube'
_diffrn_radiation_type MoK\a
_diffrn_radiation_wavelength 0.71073
_diffrn_reflns_av_R_equivalents 0.0247
_diffrn_reflns_av_sigmaI/netI 0.0436
_diffrn_reflns_limit_h_max 10
_diffrn_reflns_limit_h_min -8
_diffrn_reflns_limit_k_max 16
_diffrn_reflns_limit_k_min -16
_diffrn_reflns_limit_l_max 30
_diffrn_reflns_limit_l_min -30
_diffrn_reflns_number 22724
_diffrn_reflns_theta_full 30.32
_diffrn_reflns_theta_max 30.32
_diffrn_reflns_theta_min 1.85
_exptl_absorpt_coefficient_mu 2.085
_exptl_absorpt_correction_T_max 0.535
_exptl_absorpt_correction_T_min 0.348
_exptl_absorpt_correction_type multi-scan
_exptl_absorpt_process_details 'SADABS v2.10 (Bruker, 2000c)'
_exptl_crystal_colour colorless
_exptl_crystal_density_diffrn 1.392
_exptl_crystal_density_method 'not measured'
_exptl_crystal_description prisim
_exptl_crystal_F_000 864
_exptl_crystal_size_max 0.84
_exptl_crystal_size_mid 0.54
_exptl_crystal_size_min 0.30
_refine_diff_density_max 0.833
_refine_diff_density_min -0.327
_refine_diff_density_rms 0.049
_refine_ls_abs_structure_details 'Flack H D (1983), Acta Cryst. A39, 876-881'
_refine_ls_abs_structure_Flack 0.019(7)
_refine_ls_extinction_method none
_refine_ls_goodness_of_fit_ref 1.029
_refine_ls_hydrogen_treatment mixed
_refine_ls_matrix_type full
_refine_ls_number_parameters 241
_refine_ls_number_reflns 5648
_refine_ls_number_restraints 0
_refine_ls_restrained_S_all 1.029
_refine_ls_R_factor_all 0.0436
_refine_ls_R_factor_gt 0.0329
_refine_ls_shift/su_max 0.001
_refine_ls_shift/su_mean 0.000
_refine_ls_structure_factor_coef Fsqd
_refine_ls_weighting_details 'calc w=1/[\s^2^(Fo^2^)+(0.0333P)^2^+0.2137P] where P=(Fo^2^+2Fc^2^)/3'
_refine_ls_weighting_scheme calc
_refine_ls_wR_factor_gt 0.0750
_refine_ls_wR_factor_ref 0.0787
_reflns_number_gt 4773
_reflns_number_total 5648
_reflns_threshold_expression I>2\s(I)
_cod_data_source_file b803433h.txt
_cod_data_source_block knih40
_cod_database_code 7150927

loop_
_symmetry_equiv_pos_as_xyz
'x, y, z'
'-x+1/2, -y, z+1/2'
'-x, y+1/2, -z+1/2'
'x+1/2, -y+1/2, -z'

loop_
_atom_site_label
_atom_site_type_symbol
_atom_site_fract_x
_atom_site_fract_y
_atom_site_fract_z
_atom_site_U_iso_or_equiv
_atom_site_adp_type
_atom_site_occupancy
_atom_site_symmetry_multiplicity
_atom_site_calc_flag
_atom_site_refinement_flags
_atom_site_disorder_assembly
_atom_site_disorder_group
Br1 Br 0.51862(3) 0.76573(2) 0.079652(9) 0.04777(8) Uani 1 1 d . . .
C1 C 0.9174(3) 0.85021(15) 0.17427(8) 0.0313(4) Uani 1 1 d . . .
H1A H 0.8529 0.7904 0.1951 0.038 Uiso 1 1 calc R . .
N2 N 0.9325(2) 0.82020(13) 0.10690(7) 0.0313(4) Uani 1 1 d . . .
H2 H 0.823(4) 0.808(2) 0.0989(10) 0.041 Uiso 1 1 d . . .
C3 C 0.9997(4) 0.91161(15) 0.06560(8) 0.0421(5) Uani 1 1 d . . .
H3A H 0.9775 0.8902 0.0237 0.051 Uiso 1 1 calc R . .
H3B H 1.1271 0.9182 0.0708 0.051 Uiso 1 1 calc R . .
C4 C 0.9145(4) 1.02613(16) 0.07714(10) 0.0431(5) Uani 1 1 d . . .
H4A H 0.9861 1.0834 0.0579 0.052 Uiso 1 1 calc R . .
H4B H 0.7977 1.0279 0.0586 0.052 Uiso 1 1 calc R . .
C4A C 0.8974(3) 1.05183(15) 0.14524(9) 0.0312(4) Uani 1 1 d . . .
C4B C 0.7667(3) 1.14082(16) 0.16538(9) 0.0343(4) Uani 1 1 d . . .
C5 C 0.7305(3) 1.24809(17) 0.14621(10) 0.0459(5) Uani 1 1 d . . .
H5A H 0.7858 1.2782 0.1121 0.055 Uiso 1 1 calc R . .
C6 C 0.6082(4) 1.3094(2) 0.17979(13) 0.0551(7) Uani 1 1 d . . .
H6A H 0.5801 1.3815 0.1675 0.066 Uiso 1 1 calc R . .
C7 C 0.5279(3) 1.2662(2) 0.23052(13) 0.0574(6) Uani 1 1 d . . .
H7A H 0.4463 1.3096 0.2516 0.069 Uiso 1 1 calc R . .
C8 C 0.5649(3) 1.15971(19) 0.25124(12) 0.0481(6) Uani 1 1 d . . .
O8 O 0.4883(4) 1.11082(17) 0.30063(10) 0.0783(7) Uani 1 1 d . . .
H8 H 0.489(7) 1.146(4) 0.323(2) 0.118 Uiso 1 1 d . . .
C9 C 0.6848(3) 1.09846(16) 0.21696(9) 0.0360(4) Uani 1 1 d . . .
O9 O 0.7342(2) 0.98965(11) 0.23058(7) 0.0394(3) Uani 1 1 d . . .
C9A C 0.8008(3) 0.95218(15) 0.17252(8) 0.0300(4) Uani 1 1 d . . .
H9AA H 0.6986 0.9354 0.1465 0.036 Uiso 1 1 calc R . .
C10 C 1.0748(3) 1.07328(18) 0.17796(11) 0.0419(5) Uani 1 1 d . . .
H10A H 1.0496 1.1039 0.2179 0.050 Uiso 1 1 calc R . .
H10B H 1.1399 1.1294 0.1553 0.050 Uiso 1 1 calc R . .
C11 C 1.1958(4) 0.9699(2) 0.18597(14) 0.0563(7) Uani 1 1 d . . .
H11A H 1.2539 0.9534 0.1476 0.068 Uiso 1 1 calc R . .
H11B H 1.2870 0.9864 0.2158 0.068 Uiso 1 1 calc R . .
C12 C 1.0904(4) 0.8685(2) 0.20663(12) 0.0503(6) Uani 1 1 d . . .
H12A H 1.1636 0.8027 0.2011 0.060 Uiso 1 1 calc R . .
H12B H 1.0666 0.8758 0.2498 0.060 Uiso 1 1 calc R . .
C13 C 1.0326(3) 0.71423(15) 0.09374(10) 0.0392(5) Uani 1 1 d . . .
H13A H 1.1558 0.7247 0.1052 0.047 Uiso 1 1 calc R . .
H13B H 1.0292 0.7004 0.0503 0.047 Uiso 1 1 calc R . .
C14 C 0.9612(4) 0.61238(17) 0.12653(10) 0.0462(5) Uani 1 1 d . . .
H14A H 1.0101 0.6088 0.1673 0.055 Uiso 1 1 calc R . .
H14B H 0.8330 0.6172 0.1298 0.055 Uiso 1 1 calc R . .
C15 C 1.0123(3) 0.50879(15) 0.09127(9) 0.0382(4) Uani 1 1 d . . .
C16 C 0.9246(4) 0.4831(2) 0.03773(12) 0.0548(6) Uani 1 1 d . . .
H16A H 0.8320 0.5281 0.0243 0.066 Uiso 1 1 calc R . .
C17 C 0.9746(5) 0.3907(2) 0.00411(12) 0.0666(8) Uani 1 1 d . . .
H17A H 0.9157 0.3743 -0.0320 0.080 Uiso 1 1 calc R . .
C18 C 1.1084(5) 0.3239(2) 0.02327(13) 0.0625(8) Uani 1 1 d . . .
H18A H 1.1401 0.2616 0.0006 0.075 Uiso 1 1 calc R . .
C19 C 1.1969(4) 0.34807(19) 0.07593(13) 0.0592(7) Uani 1 1 d . . .
H19A H 1.2890 0.3022 0.0889 0.071 Uiso 1 1 calc R . .
C20 C 1.1497(4) 0.4409(2) 0.11005(11) 0.0491(6) Uani 1 1 d . . .
H20A H 1.2108 0.4574 0.1457 0.059 Uiso 1 1 calc R . .

loop_
_atom_site_aniso_label
_atom_site_aniso_U_11
_atom_site_aniso_U_22
_atom_site_aniso_U_33
_atom_site_aniso_U_23
_atom_site_aniso_U_13
_atom_site_aniso_U_12
Br1 0.03735(11) 0.06548(14) 0.04048(10) -0.00292(9) -0.00319(9) -0.00916(10)
C1 0.0375(11) 0.0271(9) 0.0294(8) -0.0019(7) 0.0028(8) 0.0007(8)
N2 0.0316(9) 0.0286(8) 0.0338(8) -0.0050(6) 0.0033(7) 0.0013(6)
C3 0.0573(14) 0.0336(9) 0.0356(9) -0.0014(7) 0.0160(10) -0.0006(10)
C4 0.0649(15) 0.0315(9) 0.0329(10) 0.0031(8) 0.0079(11) 0.0052(9)
C4A 0.0353(11) 0.0266(9) 0.0319(9) -0.0008(7) 0.0048(8) 0.0028(8)
C4B 0.0351(11) 0.0293(9) 0.0386(10) -0.0082(8) -0.0034(8) 0.0029(8)
C5 0.0586(14) 0.0340(11) 0.0450(11) -0.0036(9) -0.0109(9) 0.0065(10)
C6 0.0590(17) 0.0346(11) 0.0718(16) -0.0142(11) -0.0235(14) 0.0137(11)
C7 0.0329(11) 0.0502(12) 0.0890(18) -0.0351(13) 0.0007(12) 0.0041(11)
C8 0.0355(13) 0.0448(12) 0.0639(14) -0.0252(11) 0.0106(11) -0.0070(9)
O8 0.0845(17) 0.0617(11) 0.0888(14) -0.0344(9) 0.0540(14) -0.0228(12)
C9 0.0319(11) 0.0322(10) 0.0440(11) -0.0123(8) 0.0037(8) -0.0042(8)
O9 0.0496(10) 0.0308(7) 0.0378(7) -0.0059(6) 0.0157(7) -0.0029(6)
C9A 0.0318(10) 0.0293(9) 0.0289(9) -0.0036(7) 0.0028(7) -0.0001(8)
C10 0.0350(12) 0.0366(11) 0.0542(12) -0.0030(9) 0.0033(10) -0.0062(9)
C11 0.0357(13) 0.0521(14) 0.0811(19) -0.0151(13) -0.0173(12) 0.0031(11)
C12 0.0542(15) 0.0409(12) 0.0557(13) -0.0037(10) -0.0213(12) 0.0098(10)
C13 0.0380(12) 0.0305(9) 0.0490(10) -0.0057(7) 0.0107(8) 0.0051(8)
C14 0.0548(15) 0.0344(10) 0.0496(11) -0.0017(8) 0.0128(11) 0.0093(10)
C15 0.0442(12) 0.0293(9) 0.0413(10) -0.0003(7) 0.0042(10) 0.0006(9)
C16 0.0596(17) 0.0446(13) 0.0602(14) 0.0026(11) -0.0130(12) -0.0016(11)
C17 0.092(2) 0.0547(15) 0.0533(13) -0.0108(11) -0.0072(15) -0.0272(17)
C18 0.087(2) 0.0375(13) 0.0629(16) -0.0110(11) 0.0223(15) -0.0073(14)
C19 0.0640(17) 0.0410(12) 0.0726(17) 0.0011(13) 0.0121(16) 0.0155(11)
C20 0.0540(16) 0.0441(13) 0.0491(13) -0.0032(10) -0.0050(11) 0.0078(11)

loop_
_atom_type_symbol
_atom_type_description
_atom_type_scat_dispersion_real
_atom_type_scat_dispersion_imag
_atom_type_scat_source
C C 0.0033 0.0016 'International Tables Vol C Tables 4.2.6.8 and 6.1.1.4'
H H 0.0000 0.0000 'International Tables Vol C Tables 4.2.6.8 and 6.1.1.4'
N N 0.0061 0.0033 'International Tables Vol C Tables 4.2.6.8 and 6.1.1.4'
O O 0.0106 0.0060 'International Tables Vol C Tables 4.2.6.8 and 6.1.1.4'
Br Br -0.2901 2.4595 'International Tables Vol C Tables 4.2.6.8 and 6.1.1.4'

loop_
_geom_angle_atom_site_label_1
_geom_angle_atom_site_label_2
_geom_angle_atom_site_label_3
_geom_angle
_geom_angle_site_symmetry_1
_geom_angle_site_symmetry_3
_geom_angle_publ_flag
C12 C1 C9A 113.61(16) . . ?
C12 C1 N2 115.40(18) . . ?
C9A C1 N2 102.10(15) . . ?
C12 C1 H1A 108.5 . . ?
C9A C1 H1A 108.5 . . ?
N2 C1 H1A 108.5 . . ?
C13 N2 C3 109.19(15) . . ?
C13 N2 C1 114.97(15) . . ?
C3 N2 C1 115.87(14) . . ?
C13 N2 H2 107.3(16) . . ?
C3 N2 H2 109.0(16) . . ?
C1 N2 H2 99.6(16) . . ?
N2 C3 C4 114.15(17) . . ?
N2 C3 H3A 108.7 . . ?
C4 C3 H3A 108.7 . . ?
N2 C3 H3B 108.7 . . ?
C4 C3 H3B 108.7 . . ?
H3A C3 H3B 107.6 . . ?
C4A C4 C3 112.07(16) . . ?
C4A C4 H4A 109.2 . . ?
C3 C4 H4A 109.2 . . ?
C4A C4 H4B 109.2 . . ?
C3 C4 H4B 109.2 . . ?
H4A C4 H4B 107.9 . . ?
C4B C4A C9A 97.27(16) . . ?
C4B C4A C4 118.70(17) . . ?
C9A C4A C4 105.47(16) . . ?
C4B C4A C10 108.05(16) . . ?
C9A C4A C10 111.26(17) . . ?
C4 C4A C10 114.62(19) . . ?
C5 C4B C9 120.2(2) . . ?
C5 C4B C4A 134.0(2) . . ?
C9 C4B C4A 105.65(17) . . ?
C4B C5 C6 117.5(2) . . ?
C4B C5 H5A 121.3 . . ?
C6 C5 H5A 121.3 . . ?
C7 C6 C5 121.6(2) . . ?
C7 C6 H6A 119.2 . . ?
C5 C6 H6A 119.2 . . ?
C6 C7 C8 121.9(2) . . ?
C6 C7 H7A 119.1 . . ?
C8 C7 H7A 119.1 . . ?
O8 C8 C7 125.0(2) . . ?
O8 C8 C9 118.8(2) . . ?
C7 C8 C9 116.2(2) . . ?
C8 O8 H8 109(4) . . ?
C4B C9 C8 122.7(2) . . ?
C4B C9 O9 113.61(17) . . ?
C8 C9 O9 123.7(2) . . ?
C9 O9 C9A 101.25(14) . . ?
O9 C9A C1 115.66(15) . . ?
O9 C9A C4A 105.67(14) . . ?
C1 C9A C4A 111.59(17) . . ?
O9 C9A H9AA 107.9 . . ?
C1 C9A H9AA 107.9 . . ?
C4A C9A H9AA 107.9 . . ?
C4A C10 C11 115.51(18) . . ?
C4A C10 H10A 108.4 . . ?
C11 C10 H10A 108.4 . . ?
C4A C10 H10B 108.4 . . ?
C11 C10 H10B 108.4 . . ?
H10A C10 H10B 107.5 . . ?
C12 C11 C10 111.5(2) . . ?
C12 C11 H11A 109.3 . . ?
C10 C11 H11A 109.3 . . ?
C12 C11 H11B 109.3 . . ?
C10 C11 H11B 109.3 . . ?
H11A C11 H11B 108.0 . . ?
C1 C12 C11 115.36(19) . . ?
C1 C12 H12A 108.4 . . ?
C11 C12 H12A 108.4 . . ?
C1 C12 H12B 108.4 . . ?
C11 C12 H12B 108.4 . . ?
H12A C12 H12B 107.5 . . ?
N2 C13 C14 114.22(17) . . ?
N2 C13 H13A 108.7 . . ?
C14 C13 H13A 108.7 . . ?
N2 C13 H13B 108.7 . . ?
C14 C13 H13B 108.7 . . ?
H13A C13 H13B 107.6 . . ?
C15 C14 C13 109.09(17) . . ?
C15 C14 H14A 109.9 . . ?
C13 C14 H14A 109.9 . . ?
C15 C14 H14B 109.9 . . ?
C13 C14 H14B 109.9 . . ?
H14A C14 H14B 108.3 . . ?
C20 C15 C16 118.8(2) . . ?
C20 C15 C14 121.5(2) . . ?
C16 C15 C14 119.7(2) . . ?
C15 C16 C17 120.1(3) . . ?
C15 C16 H16A 119.9 . . ?
C17 C16 H16A 119.9 . . ?
C18 C17 C16 120.7(3) . . ?
C18 C17 H17A 119.7 . . ?
C16 C17 H17A 119.7 . . ?
C17 C18 C19 120.1(2) . . ?
C17 C18 H18A 120.0 . . ?
C19 C18 H18A 120.0 . . ?
C18 C19 C20 120.1(3) . . ?
C18 C19 H19A 119.9 . . ?
C20 C19 H19A 119.9 . . ?
C15 C20 C19 120.2(2) . . ?
C15 C20 H20A 119.9 . . ?
C19 C20 H20A 119.9 . . ?

loop_
_geom_bond_atom_site_label_1
_geom_bond_atom_site_label_2
_geom_bond_distance
_geom_bond_site_symmetry_2
_geom_bond_publ_flag
C1 C12 1.501(3) . ?
C1 C9A 1.506(3) . ?
C1 N2 1.528(2) . ?
C1 H1A 0.9800 . ?
N2 C13 1.506(3) . ?
N2 C3 1.511(3) . ?
N2 H2 0.86(3) . ?
C3 C4 1.537(3) . ?
C3 H3A 0.9700 . ?
C3 H3B 0.9700 . ?
C4 C4A 1.534(3) . ?
C4 H4A 0.9700 . ?
C4 H4B 0.9700 . ?
C4A C4B 1.518(3) . ?
C4A C9A 1.523(3) . ?
C4A C10 1.540(3) . ?
C4B C5 1.381(3) . ?
C4B C9 1.388(3) . ?
C5 C6 1.391(4) . ?
C5 H5A 0.9300 . ?
C6 C7 1.370(4) . ?
C6 H6A 0.9300 . ?
C7 C8 1.384(4) . ?
C7 H7A 0.9300 . ?
C8 O8 1.362(3) . ?
C8 C9 1.387(3) . ?
O8 H8 0.65(4) . ?
C9 O9 1.390(3) . ?
O9 C9A 1.443(2) . ?
C9A H9AA 0.9800 . ?
C10 C11 1.549(3) . ?
C10 H10A 0.9700 . ?
C10 H10B 0.9700 . ?
C11 C12 1.522(4) . ?
C11 H11A 0.9700 . ?
C11 H11B 0.9700 . ?
C12 H12A 0.9700 . ?
C12 H12B 0.9700 . ?
C13 C14 1.517(3) . ?
C13 H13A 0.9700 . ?
C13 H13B 0.9700 . ?
C14 C15 1.514(3) . ?
C14 H14A 0.9700 . ?
C14 H14B 0.9700 . ?
C15 C20 1.380(3) . ?
C15 C16 1.384(3) . ?
C16 C17 1.385(4) . ?
C16 H16A 0.9300 . ?
C17 C18 1.355(5) . ?
C17 H17A 0.9300 . ?
C18 C19 1.367(4) . ?
C18 H18A 0.9300 . ?
C19 C20 1.389(3) . ?
C19 H19A 0.9300 . ?
C20 H20A 0.9300 . ?

loop_
_geom_hbond_atom_site_label_D
_geom_hbond_atom_site_label_H
_geom_hbond_atom_site_label_A
_geom_hbond_distance_DH
_geom_hbond_distance_HA
_geom_hbond_distance_DA
_geom_hbond_angle_DHA
_geom_hbond_site_symmetry_A
N2 H2 Br1 0.86(3) 2.38(3) 3.2424(19) 177(2) .
O8 H8 Br1 0.65(4) 2.57(4) 3.2216(18) 174(5) 3_655

loop_
_geom_torsion_atom_site_label_1
_geom_torsion_atom_site_label_2
_geom_torsion_atom_site_label_3
_geom_torsion_atom_site_label_4
_geom_torsion
_geom_torsion_site_symmetry_1
_geom_torsion_site_symmetry_2
_geom_torsion_site_symmetry_3
_geom_torsion_site_symmetry_4
_geom_torsion_publ_flag
C12 C1 N2 C13 60.6(2) . . . . ?
C9A C1 N2 C13 -175.68(17) . . . . ?
C12 C1 N2 C3 -68.4(2) . . . . ?
C9A C1 N2 C3 55.4(2) . . . . ?
C13 N2 C3 C4 -176.79(19) . . . . ?
C1 N2 C3 C4 -45.1(3) . . . . ?
N2 C3 C4 C4A 42.6(3) . . . . ?
C3 C4 C4A C4B -160.6(2) . . . . ?
C3 C4 C4A C9A -53.1(2) . . . . ?
C3 C4 C4A C10 69.7(2) . . . . ?
C9A C4A C4B C5 -159.5(2) . . . . ?
C4 C4A C4B C5 -47.4(3) . . . . ?
C10 C4A C4B C5 85.3(3) . . . . ?
C9A C4A C4B C9 26.3(2) . . . . ?
C4 C4A C4B C9 138.42(19) . . . . ?
C10 C4A C4B C9 -88.9(2) . . . . ?
C9 C4B C5 C6 -1.1(3) . . . . ?
C4A C4B C5 C6 -174.6(2) . . . . ?
C4B C5 C6 C7 0.9(4) . . . . ?
C5 C6 C7 C8 0.4(4) . . . . ?
C6 C7 C8 O8 -178.9(3) . . . . ?
C6 C7 C8 C9 -1.4(4) . . . . ?
C5 C4B C9 C8 0.1(3) . . . . ?
C4A C4B C9 C8 175.2(2) . . . . ?
C5 C4B C9 O9 179.99(19) . . . . ?
C4A C4B C9 O9 -4.9(2) . . . . ?
O8 C8 C9 C4B 178.9(2) . . . . ?
C7 C8 C9 C4B 1.2(3) . . . . ?
O8 C8 C9 O9 -1.1(4) . . . . ?
C7 C8 C9 O9 -178.7(2) . . . . ?
C4B C9 O9 C9A -20.5(2) . . . . ?
C8 C9 O9 C9A 159.4(2) . . . . ?
C9 O9 C9A C1 161.77(17) . . . . ?
C9 O9 C9A C4A 37.8(2) . . . . ?
C12 C1 C9A O9 -66.0(2) . . . . ?
N2 C1 C9A O9 169.07(16) . . . . ?
C12 C1 C9A C4A 54.8(2) . . . . ?
N2 C1 C9A C4A -70.11(19) . . . . ?
C4B C4A C9A O9 -39.55(19) . . . . ?
C4 C4A C9A O9 -162.07(17) . . . . ?
C10 C4A C9A O9 73.1(2) . . . . ?
C4B C4A C9A C1 -166.04(15) . . . . ?
C4 C4A C9A C1 71.4(2) . . . . ?
C10 C4A C9A C1 -53.4(2) . . . . ?
C4B C4A C10 C11 155.0(2) . . . . ?
C9A C4A C10 C11 49.4(3) . . . . ?
C4 C4A C10 C11 -70.1(3) . . . . ?
C4A C10 C11 C12 -43.9(3) . . . . ?
C9A C1 C12 C11 -50.8(3) . . . . ?
N2 C1 C12 C11 66.7(3) . . . . ?
C10 C11 C12 C1 43.9(3) . . . . ?
C3 N2 C13 C14 -172.48(19) . . . . ?
C1 N2 C13 C14 55.3(3) . . . . ?
N2 C13 C14 C15 155.47(19) . . . . ?
C13 C14 C15 C20 102.9(3) . . . . ?
C13 C14 C15 C16 -74.6(3) . . . . ?
C20 C15 C16 C17 0.2(4) . . . . ?
C14 C15 C16 C17 177.8(2) . . . . ?
C15 C16 C17 C18 0.5(4) . . . . ?
C16 C17 C18 C19 -0.7(5) . . . . ?
C17 C18 C19 C20 0.2(4) . . . . ?
C16 C15 C20 C19 -0.7(4) . . . . ?
C14 C15 C20 C19 -178.2(2) . . . . ?
C18 C19 C20 C15 0.5(4) . . . . ?
